data_7246059
loop_
_publ_author_name
'Cai, He-Qun'
'Xin, Yu'
'Jiang, Shan'
'Bai, Feng-Ying'
'Xing, Yong-Heng'

_publ_section_title
;
 Ni(ii) and Co(ii) complexes for the selective adsorption of anionic dyes
 from aqueous solutions
;
_journal_issue 5
_journal_name_full CrystEngComm
_journal_page_first 848
_journal_page_last 858
_journal_paper_doi 10.1039/D2CE01636B
_journal_volume 25
_journal_year 2023
_chemical_formula_moiety 'C36 H28 Cl2 N10 Ni'
_chemical_formula_sum 'C36 H28 Cl2 N10 Ni'
_chemical_formula_weight 730.29
_space_group_crystal_system monoclinic
_space_group_IT_number 13
_space_group_name_Hall '-P 2yc'
_space_group_name_H-M_alt 'P 1 2/c 1'
_atom_sites_solution_hydrogens mixed
_atom_sites_solution_primary iterative
_audit_creation_date 2021-01-05
_audit_creation_method
;
Olex2 1.2
(compiled 2018.05.29 svn.r3508 for OlexSys, GUI svn.r5506)
;
_audit_update_record
;
2022-01-08 deposited with the CCDC.	2022-12-28 downloaded from the CCDC.
;
_cell_angle_alpha 90
_cell_angle_beta 100.888(2)
_cell_angle_gamma 90
_cell_formula_units_Z 2
_cell_length_a 12.0496(5)
_cell_length_b 10.0022(3)
_cell_length_c 17.5237(6)
_cell_measurement_reflns_used 5122
_cell_measurement_temperature 300
_cell_measurement_theta_max 24.971
_cell_measurement_theta_min 2.783
_cell_volume 2073.98(13)
_computing_cell_refinement 'SAINT V8.38A (?, 2016)'
_computing_data_reduction 'SAINT V8.38A (?, 2016)'
_computing_molecular_graphics 'Olex2 (Dolomanov et al., 2009)'
_computing_publication_material 'Olex2 (Dolomanov et al., 2009)'
_computing_structure_refinement 'ShelXL (Sheldrick, 2015)'
_computing_structure_solution 'olex2.solve (Bourhis et al., 2015)'
_diffrn_ambient_temperature 300.0
_diffrn_measured_fraction_theta_full 0.998
_diffrn_measured_fraction_theta_max 0.998
_diffrn_measurement_device_type 'CCD area detector'
_diffrn_measurement_method '\w scans'
_diffrn_radiation_monochromator graphite
_diffrn_radiation_type MoK\a
_diffrn_radiation_wavelength 0.71073
_diffrn_reflns_av_R_equivalents 0.0357
_diffrn_reflns_av_unetI/netI 0.0318
_diffrn_reflns_Laue_measured_fraction_full 0.998
_diffrn_reflns_Laue_measured_fraction_max 0.998
_diffrn_reflns_limit_h_max 14
_diffrn_reflns_limit_h_min -14
_diffrn_reflns_limit_k_max 11
_diffrn_reflns_limit_k_min -11
_diffrn_reflns_limit_l_max 20
_diffrn_reflns_limit_l_min -20
_diffrn_reflns_number 15371
_diffrn_reflns_point_group_measured_fraction_full 0.998
_diffrn_reflns_point_group_measured_fraction_max 0.998
_diffrn_reflns_theta_full 25.028
_diffrn_reflns_theta_max 25.028
_diffrn_reflns_theta_min 2.355
_exptl_absorpt_coefficient_mu 0.632
_exptl_absorpt_correction_T_max 0.7452
_exptl_absorpt_correction_T_min 0.6816
_exptl_absorpt_correction_type multi-scan
_exptl_absorpt_process_details
;
SADABS-2016/2 (Bruker,2016/2) was used for absorption correction.
wR2(int) was 0.0550 before and 0.0482 after correction.
The Ratio of minimum to maximum transmission is 0.9147.
The \l/2 correction factor is Not present.
;
_exptl_crystal_colour 'clear light colourless'
_exptl_crystal_colour_lustre clear
_exptl_crystal_colour_modifier light
_exptl_crystal_colour_primary colourless
_exptl_crystal_density_diffrn 1.169
_exptl_crystal_description block
_exptl_crystal_F_000 752
_exptl_crystal_size_max 0.38
_exptl_crystal_size_mid 0.3
_exptl_crystal_size_min 0.25
_refine_diff_density_max 0.298
_refine_diff_density_min -0.923
_refine_diff_density_rms 0.075
_refine_ls_extinction_method none
_refine_ls_goodness_of_fit_ref 1.059
_refine_ls_hydrogen_treatment constr
_refine_ls_matrix_type full
_refine_ls_number_parameters 222
_refine_ls_number_reflns 3657
_refine_ls_number_restraints 0
_refine_ls_restrained_S_all 1.059
_refine_ls_R_factor_all 0.0650
_refine_ls_R_factor_gt 0.0574
_refine_ls_shift/su_max 0.000
_refine_ls_shift/su_mean 0.000
_refine_ls_structure_factor_coef Fsqd
_refine_ls_weighting_details 'w=1/[\s^2^(Fo^2^)+(0.0861P)^2^+2.9991P] where P=(Fo^2^+2Fc^2^)/3'
_refine_ls_weighting_scheme calc
_refine_ls_wR_factor_gt 0.1625
_refine_ls_wR_factor_ref 0.1685
_reflns_Friedel_coverage 0.000
_reflns_number_gt 3111
_reflns_number_total 3657
_reflns_threshold_expression 'I > 2\s(I)'
_cod_data_source_file d2ce01636b2.cif
_cod_data_source_block 111_pl_sq
_cod_depositor_comments 'Adding full bibliography for 7246059--7246062.cif.'
_cod_database_code 7246059
_shelx_shelxl_version_number 2018/3
_shelx_space_group_comment
;
The symmetry employed for this shelxl refinement is uniquely defined
by the following loop, which should always be used as a source of
symmetry information in preference to the above space-group names.
They are only intended as comments.
;
_olex2_refinement_description
;
1. Fixed Uiso
 At 1.2 times of:
  All C(H) groups, All N(H) groups
2.a Riding coordinates:
 N5(H5), C22(H22), C25(H25), C26(H26), C27(H27), C34(H34), C39(H39), C47(H47),
 C52(H52)
2.b Aromatic/amide H refined with riding coordinates:
 N6(H6), C17(H17), C38(H38), C40(H40), C46(H46)
;
_platon_squeeze_void_probe_radius 1.20
_olex2_submission_special_instructions 'No special instructions were received'

loop_
_space_group_symop_operation_xyz
'x, y, z'
'-x, y, -z+1/2'
'-x, -y, -z'
'x, -y, z-1/2'

loop_
_atom_site_label
_atom_site_type_symbol
_atom_site_fract_x
_atom_site_fract_y
_atom_site_fract_z
_atom_site_U_iso_or_equiv
_atom_site_adp_type
_atom_site_occupancy
_atom_site_site_symmetry_order
_atom_site_calc_flag
_atom_site_refinement_flags_posn
_atom_site_refinement_flags_adp
_atom_site_refinement_flags_occupancy
_atom_site_disorder_assembly
_atom_site_disorder_group
Ni1 Ni 0.500000 0.51887(5) -0.250000 0.0302(2) Uani 1 2 d S T P . .
Cl1 Cl 0.59471(13) 0.52166(15) -0.12068(9) 0.0796(4) Uani 1 1 d . . . . .
N1 N 0.3880(2) 1.3718(3) -0.22091(17) 0.0349(7) Uani 1 1 d . . . . .
N3 N 0.3866(2) 0.6673(3) -0.22599(17) 0.0338(6) Uani 1 1 d . . . . .
N5 N 0.0578(2) 0.9059(3) -0.14063(17) 0.0349(6) Uani 1 1 d . . . . .
H5 H 0.036529 0.824521 -0.136477 0.042 Uiso 1 1 d R . . . .
N6 N 0.0606(2) 1.1250(3) -0.13412(17) 0.0355(7) Uani 1 1 d . . . . .
H6 H 0.041450 1.205721 -0.125734 0.043 Uiso 1 1 calc R . . . .
N7 N -0.3006(3) 1.0055(5) -0.0328(2) 0.0670(11) Uani 1 1 d . . . . .
C4 C 0.1518(3) 0.9495(3) -0.1662(2) 0.0325(7) Uani 1 1 d . . . . .
C6 C 0.1541(3) 1.0866(3) -0.1628(2) 0.0334(7) Uani 1 1 d . . . . .
C16 C 0.0047(3) 1.0147(3) -0.1216(2) 0.0357(8) Uani 1 1 d . . . . .
C17 C 0.1962(3) 0.7411(3) -0.2321(2) 0.0381(8) Uani 1 1 d . . . . .
H17 H 0.119356 0.725297 -0.248798 0.046 Uiso 1 1 calc R . . . .
C19 C 0.2331(3) 0.8540(3) -0.18813(19) 0.0318(7) Uani 1 1 d . . . . .
C22 C 0.2865(3) 1.1672(3) -0.2468(2) 0.0342(7) Uani 1 1 d . . . . .
H22 H 0.270511 1.091395 -0.277593 0.041 Uiso 1 1 d R . . . .
C23 C 0.2351(3) 1.1839(3) -0.1828(2) 0.0314(7) Uani 1 1 d . . . . .
C25 C 0.2637(3) 1.2991(3) -0.1383(2) 0.0395(8) Uani 1 1 d . . . . .
H25 H 0.228266 1.316957 -0.096555 0.047 Uiso 1 1 d R . . . .
C26 C 0.4211(3) 0.7752(3) -0.1829(2) 0.0375(8) Uani 1 1 d . . . . .
H26 H 0.497294 0.788075 -0.162248 0.045 Uiso 1 1 d R . . . .
C27 C 0.3487(3) 0.8701(3) -0.1637(2) 0.0368(8) Uani 1 1 d . . . . .
H27 H 0.377201 0.944932 -0.135085 0.044 Uiso 1 1 d R . . . .
C30 C -0.0994(3) 1.0110(4) -0.0895(2) 0.0382(8) Uani 1 1 d . . . . .
C34 C 0.3609(3) 1.2624(3) -0.2637(2) 0.0357(8) Uani 1 1 d . . . . .
H34 H 0.392091 1.248820 -0.307778 0.043 Uiso 1 1 d R . . . .
C38 C 0.2743(3) 0.6538(3) -0.2503(2) 0.0392(8) Uani 1 1 d . . . . .
H38 H 0.248461 0.580588 -0.281291 0.047 Uiso 1 1 calc R . . . .
C39 C 0.3395(3) 1.3863(3) -0.1586(2) 0.0385(8) Uani 1 1 d . . . . .
H39 H 0.361399 1.460494 -0.127410 0.046 Uiso 1 1 d R . . . .
C40 C -0.2547(4) 0.8953(6) -0.0549(3) 0.0664(13) Uani 1 1 d . . . . .
H40 H -0.291529 0.814610 -0.051126 0.080 Uiso 1 1 calc R . . . .
C46 C -0.1551(3) 0.8931(5) -0.0834(2) 0.0531(10) Uani 1 1 d . . . . .
H46 H -0.126411 0.812824 -0.098270 0.064 Uiso 1 1 calc R . . . .
C47 C -0.1442(3) 1.1265(4) -0.0646(2) 0.0492(10) Uani 1 1 d . . . . .
H47 H -0.107697 1.208577 -0.063971 0.059 Uiso 1 1 d R . . . .
C52 C -0.2454(4) 1.1172(6) -0.0372(3) 0.0639(13) Uani 1 1 d . . . . .
H52 H -0.274837 1.192853 -0.017452 0.077 Uiso 1 1 d R . . . .

loop_
_atom_site_aniso_label
_atom_site_aniso_U_11
_atom_site_aniso_U_22
_atom_site_aniso_U_33
_atom_site_aniso_U_23
_atom_site_aniso_U_13
_atom_site_aniso_U_12
Ni1 0.0265(3) 0.0250(3) 0.0421(4) 0.000 0.0136(3) 0.000
Cl1 0.0756(9) 0.0835(9) 0.0837(9) 0.0033(7) 0.0252(7) -0.0019(7)
N1 0.0294(15) 0.0291(14) 0.0491(17) -0.0041(12) 0.0145(13) -0.0009(11)
N3 0.0288(15) 0.0280(14) 0.0459(16) -0.0025(12) 0.0102(12) 0.0018(11)
N5 0.0340(16) 0.0283(14) 0.0458(16) -0.0006(12) 0.0160(13) -0.0039(12)
N6 0.0309(15) 0.0321(15) 0.0472(17) -0.0029(12) 0.0169(13) 0.0013(12)
N7 0.044(2) 0.096(3) 0.070(3) -0.009(2) 0.0321(19) -0.015(2)
C4 0.0259(17) 0.0317(17) 0.0416(19) -0.0002(14) 0.0105(14) 0.0006(13)
C6 0.0266(17) 0.0310(17) 0.0457(19) -0.0002(14) 0.0146(14) 0.0007(13)
C16 0.0286(18) 0.0411(19) 0.0402(19) 0.0024(15) 0.0135(15) -0.0003(14)
C17 0.0259(17) 0.0383(19) 0.049(2) -0.0050(16) 0.0053(15) 0.0000(14)
C19 0.0289(17) 0.0284(16) 0.0397(18) 0.0024(13) 0.0104(14) 0.0029(13)
C22 0.0342(18) 0.0279(16) 0.0424(19) -0.0033(14) 0.0125(15) -0.0031(14)
C23 0.0286(17) 0.0241(15) 0.0436(18) 0.0020(13) 0.0124(14) 0.0015(13)
C25 0.039(2) 0.0359(18) 0.049(2) -0.0054(16) 0.0227(16) 0.0003(15)
C26 0.0265(18) 0.0358(18) 0.052(2) -0.0060(15) 0.0109(15) -0.0027(14)
C27 0.0323(18) 0.0292(17) 0.049(2) -0.0071(15) 0.0080(15) -0.0008(14)
C30 0.0296(19) 0.053(2) 0.0345(18) -0.0003(15) 0.0116(15) -0.0033(15)
C34 0.0330(19) 0.0341(18) 0.0439(19) -0.0014(15) 0.0172(15) 0.0001(14)
C38 0.0348(19) 0.0312(17) 0.051(2) -0.0082(15) 0.0066(16) -0.0015(14)
C39 0.039(2) 0.0314(17) 0.049(2) -0.0070(15) 0.0187(16) -0.0039(15)
C40 0.051(3) 0.085(3) 0.069(3) -0.001(3) 0.025(2) -0.024(3)
C46 0.045(2) 0.061(3) 0.058(2) -0.003(2) 0.0220(19) -0.0136(19)
C47 0.035(2) 0.057(2) 0.060(2) -0.005(2) 0.0215(18) -0.0008(18)
C52 0.048(3) 0.087(3) 0.063(3) -0.015(2) 0.028(2) 0.006(2)

loop_
_atom_type_symbol
_atom_type_description
_atom_type_scat_dispersion_real
_atom_type_scat_dispersion_imag
_atom_type_scat_source
C C 0.0033 0.0016 'International Tables Vol C Tables 4.2.6.8 and 6.1.1.4'
H H 0.0000 0.0000 'International Tables Vol C Tables 4.2.6.8 and 6.1.1.4'
Cl Cl 0.1484 0.1585 'International Tables Vol C Tables 4.2.6.8 and 6.1.1.4'
N N 0.0061 0.0033 'International Tables Vol C Tables 4.2.6.8 and 6.1.1.4'
Ni Ni 0.3393 1.1124 'International Tables Vol C Tables 4.2.6.8 and 6.1.1.4'

loop_
_geom_angle_atom_site_label_1
_geom_angle_atom_site_label_2
_geom_angle_atom_site_label_3
_geom_angle
_geom_angle_site_symmetry_1
_geom_angle_site_symmetry_3
_geom_angle_publ_flag
Cl1 Ni1 Cl1 178.63(7) . 2_654 ?
N1 Ni1 Cl1 91.43(9) 1_545 2_654 ?
N1 Ni1 Cl1 89.51(9) 2_644 2_654 ?
N1 Ni1 Cl1 89.51(9) 1_545 . ?
N1 Ni1 Cl1 91.43(9) 2_644 . ?
N1 Ni1 N1 92.24(15) 1_545 2_644 ?
N3 Ni1 Cl1 90.81(9) . . ?
N3 Ni1 Cl1 88.23(9) 2_654 . ?
N3 Ni1 Cl1 90.81(9) 2_654 2_654 ?
N3 Ni1 Cl1 88.23(9) . 2_654 ?
N3 Ni1 N1 88.57(11) 2_654 2_644 ?
N3 Ni1 N1 88.57(11) . 1_545 ?
N3 Ni1 N1 177.62(11) . 2_644 ?
N3 Ni1 N1 177.62(11) 2_654 1_545 ?
N3 Ni1 N3 90.71(15) . 2_654 ?
C34 N1 Ni1 122.3(2) . 1_565 ?
C34 N1 C39 116.7(3) . . ?
C39 N1 Ni1 121.0(2) . 1_565 ?
C26 N3 Ni1 122.4(2) . . ?
C26 N3 C38 116.5(3) . . ?
C38 N3 Ni1 121.0(2) . . ?
C4 N5 H5 127.5 . . ?
C16 N5 H5 125.8 . . ?
C16 N5 C4 106.7(3) . . ?
C6 N6 H6 126.1 . . ?
C16 N6 H6 126.1 . . ?
C16 N6 C6 107.7(3) . . ?
C52 N7 C40 116.7(4) . . ?
N5 C4 C6 108.4(3) . . ?
N5 C4 C19 120.9(3) . . ?
C6 C4 C19 130.7(3) . . ?
N6 C6 C4 106.5(3) . . ?
N6 C6 C23 122.1(3) . . ?
C4 C6 C23 131.4(3) . . ?
N5 C16 C30 123.9(3) . . ?
N6 C16 N5 110.7(3) . . ?
N6 C16 C30 125.4(3) . . ?
C19 C17 H17 120.5 . . ?
C38 C17 H17 120.5 . . ?
C38 C17 C19 119.0(3) . . ?
C17 C19 C4 120.8(3) . . ?
C27 C19 C4 121.6(3) . . ?
C27 C19 C17 117.5(3) . . ?
C23 C22 H22 119.5 . . ?
C34 C22 H22 120.7 . . ?
C34 C22 C23 119.9(3) . . ?
C22 C23 C6 122.1(3) . . ?
C22 C23 C25 116.7(3) . . ?
C25 C23 C6 121.3(3) . . ?
C23 C25 H25 119.7 . . ?
C39 C25 C23 119.3(3) . . ?
C39 C25 H25 120.9 . . ?
N3 C26 H26 120.7 . . ?
N3 C26 C27 123.5(3) . . ?
C27 C26 H26 115.8 . . ?
C19 C27 H27 120.5 . . ?
C26 C27 C19 119.5(3) . . ?
C26 C27 H27 120.1 . . ?
C46 C30 C16 121.1(3) . . ?
C46 C30 C47 118.0(4) . . ?
C47 C30 C16 120.8(3) . . ?
N1 C34 C22 123.2(3) . . ?
N1 C34 H34 119.5 . . ?
C22 C34 H34 117.3 . . ?
N3 C38 C17 123.9(3) . . ?
N3 C38 H38 118.0 . . ?
C17 C38 H38 118.0 . . ?
N1 C39 C25 124.2(3) . . ?
N1 C39 H39 116.5 . . ?
C25 C39 H39 119.3 . . ?
N7 C40 H40 118.0 . . ?
N7 C40 C46 123.9(4) . . ?
C46 C40 H40 118.0 . . ?
C30 C46 C40 118.9(4) . . ?
C30 C46 H46 120.5 . . ?
C40 C46 H46 120.5 . . ?
C30 C47 H47 122.0 . . ?
C30 C47 C52 118.2(4) . . ?
C52 C47 H47 119.8 . . ?
N7 C52 C47 124.2(4) . . ?
N7 C52 H52 116.1 . . ?
C47 C52 H52 119.5 . . ?

loop_
_geom_bond_atom_site_label_1
_geom_bond_atom_site_label_2
_geom_bond_distance
_geom_bond_site_symmetry_2
_geom_bond_publ_flag
Ni1 Cl1 2.3370(16) . ?
Ni1 Cl1 2.3370(16) 2_654 ?
Ni1 N1 2.122(3) 1_545 ?
Ni1 N1 2.122(3) 2_644 ?
Ni1 N3 2.113(3) . ?
Ni1 N3 2.113(3) 2_654 ?
N1 C34 1.332(4) . ?
N1 C39 1.340(4) . ?
N3 C26 1.337(4) . ?
N3 C38 1.346(4) . ?
N5 H5 0.8604 . ?
N5 C4 1.366(4) . ?
N5 C16 1.336(4) . ?
N6 H6 0.8600 . ?
N6 C6 1.373(4) . ?
N6 C16 1.331(4) . ?
N7 C40 1.324(7) . ?
N7 C52 1.309(6) . ?
C4 C6 1.373(5) . ?
C4 C19 1.469(4) . ?
C6 C23 1.466(4) . ?
C16 C30 1.470(5) . ?
C17 H17 0.9300 . ?
C17 C19 1.392(5) . ?
C17 C38 1.366(5) . ?
C19 C27 1.387(5) . ?
C22 H22 0.9296 . ?
C22 C23 1.390(5) . ?
C22 C34 1.378(5) . ?
C23 C25 1.398(5) . ?
C25 H25 0.9307 . ?
C25 C39 1.358(5) . ?
C26 H26 0.9303 . ?
C26 C27 1.374(5) . ?
C27 H27 0.9302 . ?
C30 C46 1.371(5) . ?
C30 C47 1.380(5) . ?
C34 H34 0.9304 . ?
C38 H38 0.9300 . ?
C39 H39 0.9298 . ?
C40 H40 0.9300 . ?
C40 C46 1.384(6) . ?
C46 H46 0.9300 . ?
C47 H47 0.9304 . ?
C47 C52 1.396(5) . ?
C52 H52 0.9293 . ?

loop_
_geom_torsion_atom_site_label_1
_geom_torsion_atom_site_label_2
_geom_torsion_atom_site_label_3
_geom_torsion_atom_site_label_4
_geom_torsion
_geom_torsion_site_symmetry_1
_geom_torsion_site_symmetry_2
_geom_torsion_site_symmetry_3
_geom_torsion_site_symmetry_4
_geom_torsion_publ_flag
Ni1 N1 C34 C22 -178.6(3) 1_565 . . . ?
Ni1 N1 C39 C25 177.2(3) 1_565 . . . ?
Ni1 N3 C26 C27 -177.1(3) . . . . ?
Ni1 N3 C38 C17 175.2(3) . . . . ?
N3 C26 C27 C19 1.4(6) . . . . ?
N5 C4 C6 N6 0.5(4) . . . . ?
N5 C4 C6 C23 179.7(3) . . . . ?
N5 C4 C19 C17 43.1(5) . . . . ?
N5 C4 C19 C27 -134.6(4) . . . . ?
N5 C16 C30 C46 -6.0(6) . . . . ?
N5 C16 C30 C47 174.1(4) . . . . ?
N6 C6 C23 C22 -142.4(3) . . . . ?
N6 C6 C23 C25 37.0(5) . . . . ?
N6 C16 C30 C46 175.6(4) . . . . ?
N6 C16 C30 C47 -4.3(6) . . . . ?
N7 C40 C46 C30 0.1(7) . . . . ?
C4 N5 C16 N6 0.1(4) . . . . ?
C4 N5 C16 C30 -178.5(3) . . . . ?
C4 C6 C23 C22 38.5(6) . . . . ?
C4 C6 C23 C25 -142.1(4) . . . . ?
C4 C19 C27 C26 177.3(3) . . . . ?
C6 N6 C16 N5 0.2(4) . . . . ?
C6 N6 C16 C30 178.8(3) . . . . ?
C6 C4 C19 C17 -140.5(4) . . . . ?
C6 C4 C19 C27 41.9(6) . . . . ?
C6 C23 C25 C39 179.7(3) . . . . ?
C16 N5 C4 C6 -0.4(4) . . . . ?
C16 N5 C4 C19 176.7(3) . . . . ?
C16 N6 C6 C4 -0.4(4) . . . . ?
C16 N6 C6 C23 -179.7(3) . . . . ?
C16 C30 C46 C40 -178.1(4) . . . . ?
C16 C30 C47 C52 177.8(4) . . . . ?
C17 C19 C27 C26 -0.4(5) . . . . ?
C19 C4 C6 N6 -176.3(3) . . . . ?
C19 C4 C6 C23 3.0(7) . . . . ?
C19 C17 C38 N3 2.4(6) . . . . ?
C22 C23 C25 C39 -0.8(5) . . . . ?
C23 C22 C34 N1 0.7(5) . . . . ?
C23 C25 C39 N1 2.0(6) . . . . ?
C26 N3 C38 C17 -1.4(5) . . . . ?
C30 C47 C52 N7 0.7(7) . . . . ?
C34 N1 C39 C25 -1.7(5) . . . . ?
C34 C22 C23 C6 179.1(3) . . . . ?
C34 C22 C23 C25 -0.4(5) . . . . ?
C38 N3 C26 C27 -0.5(5) . . . . ?
C38 C17 C19 C4 -179.1(3) . . . . ?
C38 C17 C19 C27 -1.3(5) . . . . ?
C39 N1 C34 C22 0.3(5) . . . . ?
C40 N7 C52 C47 1.2(8) . . . . ?
C46 C30 C47 C52 -2.1(6) . . . . ?
C47 C30 C46 C40 1.8(6) . . . . ?
C52 N7 C40 C46 -1.5(8) . . . . ?

loop_
_platon_squeeze_void_nr
_platon_squeeze_void_average_x
_platon_squeeze_void_average_y
_platon_squeeze_void_average_z
_platon_squeeze_void_volume
_platon_squeeze_void_count_electrons
_platon_squeeze_void_content
1 0.450 0.021 0.679 7 0 ' '
2 0.509 0.021 0.763 5 0 ' '
3 0.559 0.021 0.835 5 0 ' '
4 0.510 0.231 0.981 40 2 ' '
5 0.489 0.231 0.519 39 2 ' '
6 0.000 0.500 0.753 388 39 ' '
7 0.493 0.772 1.021 39 1 ' '
8 0.507 0.772 0.479 39 1 ' '
9 0.449 0.981 0.180 7 0 ' '
10 0.509 0.979 0.263 5 0 ' '
11 0.560 0.981 0.334 5 0 ' '
